data_4517400
loop_
_publ_author_name
'Alice Heskia'
'Thierry Maris'
'James D. Wuest'

_publ_section_title
;
 Bis(phosphangulene)iminium Salts. Holding on to Fullerenes with Phangs
;
_journal_name_full 'Cryst. Growth & Design'
_journal_page_first 1319
_journal_page_last 1327
_journal_paper_doi 10.1021/acs.cgd.9b01568
_journal_volume 20
_journal_year 2020
_chemical_formula_moiety 'I, C36 H18 N O6 P2'
_chemical_formula_sum 'C36 H18 I N O6 P2'
_chemical_formula_weight 749.35
_space_group_crystal_system monoclinic
_space_group_IT_number 15
_space_group_name_Hall '-C 2yc'
_space_group_name_H-M_alt 'C 1 2/c 1'
_atom_sites_solution_hydrogens geom
_atom_sites_solution_primary dual
_audit_creation_date 2019-08-08
_audit_creation_method
;
Olex2 1.2
(compiled 2018.05.29 svn.r3508 for OlexSys, GUI svn.r5506)
;
_cell_angle_alpha 90
_cell_angle_beta 97.072(3)
_cell_angle_gamma 90
_cell_formula_units_Z 8
_cell_length_a 21.7542(11)
_cell_length_b 21.1692(11)
_cell_length_c 14.5338(8)
_cell_measurement_reflns_used 9951
_cell_measurement_temperature 100
_cell_measurement_theta_max 71.363
_cell_measurement_theta_min 2.924
_cell_volume 6642.2(6)
_computing_cell_refinement
;
SAINT (2013) V8.38A; Integration Software for Single Crystal Data. 
Bruker AXS Inc., Madison, WI 53719-1173.'
;
_computing_data_collection
;
APEX 2 (2013) Bruker AXS Inc., Madison, WI 53719-1173.
;
_computing_data_reduction
;
SAINT (2013) V8.38A; Integration Software for Single Crystal Data. 
Bruker AXS Inc., Madison, WI 53719-1173.'
;
_computing_molecular_graphics 'Olex2 (Dolomanov et al., 2009)'
_computing_publication_material 'Olex2 (Dolomanov et al., 2009)'
_computing_structure_refinement 'XL (Sheldrick, 2008)'
_computing_structure_solution 'XT (Sheldrick, 2015)'
_diffrn_ambient_temperature 100
_diffrn_detector 'CCD area detector'
_diffrn_detector_area_resol_mean 8.3
_diffrn_detector_type 'Bruker APEX2 CCD'
_diffrn_measured_fraction_theta_full 0.997
_diffrn_measured_fraction_theta_max 0.990
_diffrn_measurement_device 'three-circle diffractometer'
_diffrn_measurement_device_type 'Bruker Smart APEX'
_diffrn_measurement_method '\w scans'
_diffrn_radiation_collimation 'Focusing mirrors'
_diffrn_radiation_monochromator 'Quazar MX Mirror Optics'
_diffrn_radiation_probe x-ray
_diffrn_radiation_type CuK\a
_diffrn_radiation_wavelength 1.54178
_diffrn_reflns_av_R_equivalents 0.0456
_diffrn_reflns_av_unetI/netI 0.0236
_diffrn_reflns_Laue_measured_fraction_full 0.997
_diffrn_reflns_Laue_measured_fraction_max 0.990
_diffrn_reflns_limit_h_max 26
_diffrn_reflns_limit_h_min -26
_diffrn_reflns_limit_k_max 26
_diffrn_reflns_limit_k_min -26
_diffrn_reflns_limit_l_max 17
_diffrn_reflns_limit_l_min -17
_diffrn_reflns_number 57899
_diffrn_reflns_point_group_measured_fraction_full 0.997
_diffrn_reflns_point_group_measured_fraction_max 0.990
_diffrn_reflns_theta_full 67.679
_diffrn_reflns_theta_max 71.939
_diffrn_reflns_theta_min 2.923
_diffrn_source 'Microfocus Source'
_diffrn_source_target Cu
_diffrn_source_type 'Incoatec I\mS High Brilliance Microsource'
_exptl_absorpt_coefficient_mu 8.877
_exptl_absorpt_correction_T_max 0.7535
_exptl_absorpt_correction_T_min 0.5867
_exptl_absorpt_correction_type multi-scan
_exptl_absorpt_process_details
;   
SADABS-2016/2 (Bruker,2016/2) was used for absorption correction. 
wR2(int) was 0.1712 before and 0.0585 after correction. 
The Ratio of minimum to maximum transmission is 0.7786. 
The \l/2 correction factor is Not present.'
;
_exptl_crystal_colour 'clear light colourless'
_exptl_crystal_colour_lustre clear
_exptl_crystal_colour_modifier light
_exptl_crystal_colour_primary colourless
_exptl_crystal_density_diffrn 1.499
_exptl_crystal_description block
_exptl_crystal_F_000 2976
_exptl_crystal_recrystallization_method 'crystallized from DCM/Acetone'
_exptl_crystal_size_max 0.1
_exptl_crystal_size_mid 0.08
_exptl_crystal_size_min 0.06
_refine_diff_density_max 0.848
_refine_diff_density_min -0.624
_refine_diff_density_rms 0.087
_refine_ls_extinction_coef .
_refine_ls_extinction_method none
_refine_ls_goodness_of_fit_ref 1.068
_refine_ls_hydrogen_treatment constr
_refine_ls_matrix_type full
_refine_ls_number_parameters 542
_refine_ls_number_reflns 6461
_refine_ls_number_restraints 705
_refine_ls_restrained_S_all 1.039
_refine_ls_R_factor_all 0.0552
_refine_ls_R_factor_gt 0.0508
_refine_ls_shift/su_max 0.001
_refine_ls_shift/su_mean 0.000
_refine_ls_structure_factor_coef Fsqd
_refine_ls_weighting_details 'w=1/[\s^2^(Fo^2^)+(0.0641P)^2^+28.4292P] where P=(Fo^2^+2Fc^2^)/3'
_refine_ls_weighting_scheme calc
_refine_ls_wR_factor_gt 0.1300
_refine_ls_wR_factor_ref 0.1340
_reflns_Friedel_coverage 0.000
_reflns_Friedel_fraction_full .
_reflns_Friedel_fraction_max .
_reflns_number_gt 5817
_reflns_number_total 6461
_reflns_threshold_expression 'I > 2\s(I)'
_cod_data_source_file jw2189__Phang_2N_I.cif
_cod_data_source_block jw2189
_cod_database_code 4517400

loop_
_space_group_symop_id
_space_group_symop_operation_xyz
1 'x, y, z'
2 '-x, y, -z+1/2'
3 'x+1/2, y+1/2, z'
4 '-x+1/2, y+1/2, -z+1/2'
5 '-x, -y, -z'
6 'x, -y, z-1/2'
7 '-x+1/2, -y+1/2, -z'
8 'x+1/2, -y+1/2, z-1/2'

loop_
_atom_site_label
_atom_site_type_symbol
_atom_site_fract_x
_atom_site_fract_y
_atom_site_fract_z
_atom_site_U_iso_or_equiv
_atom_site_adp_type
_atom_site_occupancy
_atom_site_site_symmetry_order
_atom_site_calc_flag
_atom_site_refinement_flags_posn
_atom_site_refinement_flags_adp
_atom_site_refinement_flags_occupancy
_atom_site_disorder_assembly
_atom_site_disorder_group
I1A I 1.04337(8) 0.67956(17) 0.4463(2) 0.0417(5) Uani 0.600(10) 1 d . . P A 1
I2B I 1.03370(16) 0.69350(10) 0.4716(3) 0.0466(5) Uani 0.400(10) 1 d . . P A 2
P1A P 0.67582(4) 0.48720(4) 0.47219(6) 0.02294(18) Uani 1 1 d . . . . .
P1B P 0.69268(4) 0.60646(4) 0.38520(6) 0.02368(18) Uani 1 1 d . . . . .
O1A O 0.59700(12) 0.37391(12) 0.42376(18) 0.0386(6) Uani 1 1 d D . . . .
O2A O 0.64582(15) 0.53827(12) 0.6516(2) 0.0492(8) Uani 1 1 d D . . . .
O3A O 0.80709(12) 0.44856(12) 0.49350(19) 0.0397(6) Uani 1 1 d D . . . .
N1 N 0.66450(13) 0.53809(13) 0.3920(2) 0.0286(6) Uani 1 1 d . . . . .
C1A C 0.61276(16) 0.46420(13) 0.5267(2) 0.0331(8) Uani 1 1 d D . . . .
C2A C 0.57922(16) 0.41078(14) 0.4958(2) 0.0391(9) Uani 1 1 d D . . . .
C3A C 0.5282(2) 0.3924(2) 0.5383(3) 0.0591(14) Uani 1 1 d D . . . .
H3A H 0.502673 0.358111 0.515149 0.071 Uiso 1 1 calc R . . . .
C4A C 0.5162(3) 0.4262(2) 0.6160(3) 0.0750(19) Uani 1 1 d D . . . .
H4A H 0.480387 0.415502 0.644119 0.090 Uiso 1 1 calc R . . . .
C5A C 0.5536(2) 0.4750(2) 0.6550(3) 0.0672(17) Uani 1 1 d D . . . .
H5A H 0.545143 0.495427 0.710217 0.081 Uiso 1 1 calc R . . . .
C6A C 0.60370(18) 0.49264(16) 0.6101(2) 0.0460(11) Uani 1 1 d D . . . .
C7A C 0.72918(13) 0.50359(15) 0.56765(19) 0.0312(8) Uani 1 1 d D . . . .
C8A C 0.70862(15) 0.52899(16) 0.64656(18) 0.0400(9) Uani 1 1 d D . . . .
C9A C 0.75175(18) 0.54477(19) 0.7216(2) 0.0554(14) Uani 1 1 d D . . . .
H9A H 0.739225 0.563638 0.775636 0.066 Uiso 1 1 calc R . . . .
C10A C 0.81376(19) 0.53211(19) 0.7153(3) 0.0541(13) Uani 1 1 d D . . . .
H10A H 0.843721 0.545403 0.764617 0.065 Uiso 1 1 calc R . . . .
C11A C 0.83421(17) 0.50100(18) 0.6405(2) 0.0498(11) Uani 1 1 d D . . . .
H11A H 0.876771 0.491195 0.639933 0.060 Uiso 1 1 calc R . . . .
C12A C 0.79027(13) 0.48472(16) 0.5667(2) 0.0363(8) Uani 1 1 d D . . . .
C13A C 0.70218(11) 0.41366(12) 0.4416(2) 0.0265(7) Uani 1 1 d D . . . .
C14A C 0.76567(11) 0.40280(13) 0.4547(2) 0.0316(7) Uani 1 1 d D . . . .
C15A C 0.78803(15) 0.34437(12) 0.4304(3) 0.0403(9) Uani 1 1 d D . . . .
H15A H 0.831225 0.336058 0.435448 0.048 Uiso 1 1 calc R . . . .
C16A C 0.74478(14) 0.29857(16) 0.3986(3) 0.0429(10) Uani 1 1 d D . . . .
H16A H 0.759608 0.259596 0.377564 0.051 Uiso 1 1 calc R . . . .
C17A C 0.68112(15) 0.30637(13) 0.3957(3) 0.0374(9) Uani 1 1 d D . . . .
H17A H 0.653287 0.272671 0.378216 0.045 Uiso 1 1 calc R . . . .
C18A C 0.65973(12) 0.36529(11) 0.4194(2) 0.0302(7) Uani 1 1 d D . . . .
O1B O 0.82831(19) 0.6094(2) 0.4681(2) 0.0257(6) Uani 0.5 1 d D U P B 1
O2B O 0.68461(17) 0.6515(2) 0.1977(3) 0.0282(6) Uani 0.5 1 d D U P B 1
O3B O 0.63098(18) 0.7004(2) 0.4995(3) 0.0275(6) Uani 0.5 1 d D U P B 1
C1B C 0.75689(15) 0.6186(2) 0.3287(3) 0.0257(6) Uani 0.5 1 d D U P B 1
C2B C 0.81748(19) 0.6135(2) 0.37137(19) 0.0266(6) Uani 0.5 1 d DG U P B 1
C3B C 0.86664(13) 0.6242(2) 0.3207(3) 0.0281(7) Uani 0.5 1 d DG U P B 1
H3B H 0.908048 0.620753 0.349825 0.034 Uiso 0.5 1 calc R . P B 1
C4B C 0.85521(16) 0.6400(2) 0.2273(3) 0.0297(7) Uani 0.5 1 d DG U P B 1
H4B H 0.888806 0.647299 0.192623 0.036 Uiso 0.5 1 calc R . P B 1
C5B C 0.79462(19) 0.6451(2) 0.1846(2) 0.0284(7) Uani 0.5 1 d DG U P B 1
H5B H 0.786810 0.655833 0.120785 0.034 Uiso 0.5 1 calc R . P B 1
C6B C 0.74546(13) 0.6344(2) 0.2353(3) 0.0268(6) Uani 0.5 1 d DG U P B 1
C7B C 0.6493(2) 0.66926(17) 0.3457(3) 0.0289(7) Uani 0.5 1 d D U P B 1
C8B C 0.6458(2) 0.68306(19) 0.2517(2) 0.0295(6) Uani 0.5 1 d DG U P B 1
C9B C 0.6119(2) 0.7349(2) 0.2155(2) 0.0329(7) Uani 0.5 1 d DG U P B 1
H9B H 0.609518 0.744361 0.151255 0.039 Uiso 0.5 1 calc R . P B 1
C10B C 0.5814(2) 0.77301(18) 0.2733(3) 0.0337(7) Uani 0.5 1 d DG U P B 1
H10B H 0.558221 0.808466 0.248564 0.040 Uiso 0.5 1 calc R . P B 1
C11B C 0.5849(2) 0.75922(19) 0.3673(2) 0.0311(6) Uani 0.5 1 d DG U P B 1
H11B H 0.564053 0.785242 0.406809 0.037 Uiso 0.5 1 calc R . P B 1
C12B C 0.6188(2) 0.7073(2) 0.40350(19) 0.0288(6) Uani 0.5 1 d DG U P B 1
C13B C 0.72691(18) 0.6472(2) 0.4908(2) 0.0255(7) Uani 0.5 1 d D U P B 1
C14B C 0.68952(13) 0.6830(2) 0.5419(3) 0.0264(5) Uani 0.5 1 d DG U P B 1
C15B C 0.71430(17) 0.70980(19) 0.6256(3) 0.0257(6) Uani 0.5 1 d DG U P B 1
H15B H 0.688751 0.734210 0.660443 0.031 Uiso 0.5 1 calc R . P B 1
C16B C 0.77648(17) 0.70091(19) 0.6582(2) 0.0268(7) Uani 0.5 1 d DG U P B 1
H16B H 0.793419 0.719256 0.715445 0.032 Uiso 0.5 1 calc R . P B 1
C17B C 0.81387(13) 0.6652(2) 0.6072(3) 0.0261(6) Uani 0.5 1 d DG U P B 1
H17B H 0.856360 0.659122 0.629529 0.031 Uiso 0.5 1 calc R . P B 1
C18B C 0.78908(17) 0.6384(2) 0.5235(3) 0.0255(6) Uani 0.5 1 d DG U P B 1
O1C O 0.7152(2) 0.6320(2) 0.1856(3) 0.0263(6) Uani 0.5 1 d . U P B 2
O2C O 0.5920(2) 0.6906(2) 0.4250(3) 0.0285(6) Uani 0.5 1 d . U P B 2
O3C O 0.8051(2) 0.6344(2) 0.5077(3) 0.0251(6) Uani 0.5 1 d . U P B 2
C1C C 0.76221(15) 0.6211(2) 0.3439(3) 0.0262(6) Uani 0.5 1 d . U P B 2
C2C C 0.76902(16) 0.6284(2) 0.2506(3) 0.0267(6) Uani 0.5 1 d G U P B 2
C3C C 0.8269(2) 0.6420(2) 0.2243(2) 0.0276(7) Uani 0.5 1 d G U P B 2
H3C H 0.831540 0.646964 0.160607 0.033 Uiso 0.5 1 calc R . P B 2
C4C C 0.87794(15) 0.6483(2) 0.2913(3) 0.0290(7) Uani 0.5 1 d G U P B 2
H4C H 0.917487 0.657607 0.273312 0.035 Uiso 0.5 1 calc R . P B 2
C5C C 0.87113(16) 0.6410(2) 0.3845(3) 0.0282(7) Uani 0.5 1 d G U P B 2
H5C H 0.906021 0.645365 0.430303 0.034 Uiso 0.5 1 calc R . P B 2
C6C C 0.8133(2) 0.6275(2) 0.4109(2) 0.0263(6) Uani 0.5 1 d G U P B 2
C7C C 0.64714(19) 0.65356(19) 0.3008(3) 0.0275(7) Uani 0.5 1 d . U P B 2
C8C C 0.66076(19) 0.6591(2) 0.2102(3) 0.0275(6) Uani 0.5 1 d G U P B 2
C9C C 0.6278(2) 0.7015(2) 0.1497(2) 0.0311(7) Uani 0.5 1 d G U P B 2
H9C H 0.637155 0.705258 0.087814 0.037 Uiso 0.5 1 calc R . P B 2
C10C C 0.5813(2) 0.7382(2) 0.1799(3) 0.0336(7) Uani 0.5 1 d G U P B 2
H10C H 0.558809 0.767133 0.138617 0.040 Uiso 0.5 1 calc R . P B 2
C11C C 0.56768(19) 0.7326(2) 0.2705(3) 0.0326(7) Uani 0.5 1 d G U P B 2
H11C H 0.535876 0.757759 0.291156 0.039 Uiso 0.5 1 calc R . P B 2
C12C C 0.6006(2) 0.6903(2) 0.3310(2) 0.0292(6) Uani 0.5 1 d G U P B 2
C13C C 0.6955(2) 0.6541(2) 0.4729(2) 0.0256(7) Uani 0.5 1 d . U P B 2
C14C C 0.64311(16) 0.6865(2) 0.4925(3) 0.0274(6) Uani 0.5 1 d G U P B 2
C15C C 0.64519(16) 0.7225(2) 0.5728(3) 0.0268(6) Uani 0.5 1 d G U P B 2
H15C H 0.609369 0.744684 0.586175 0.032 Uiso 0.5 1 calc R . P B 2
C16C C 0.6997(2) 0.72605(19) 0.6335(2) 0.0265(7) Uani 0.5 1 d G U P B 2
H16C H 0.701082 0.750642 0.688447 0.032 Uiso 0.5 1 calc R . P B 2
C17C C 0.75207(16) 0.6936(2) 0.6140(3) 0.0265(6) Uani 0.5 1 d G U P B 2
H17C H 0.789306 0.696038 0.655486 0.032 Uiso 0.5 1 calc R . P B 2
C18C C 0.75000(16) 0.65764(19) 0.5336(3) 0.0257(6) Uani 0.5 1 d G U P B 2

loop_
_atom_site_aniso_label
_atom_site_aniso_U_11
_atom_site_aniso_U_22
_atom_site_aniso_U_33
_atom_site_aniso_U_23
_atom_site_aniso_U_13
_atom_site_aniso_U_12
I1A 0.0285(4) 0.0502(9) 0.0451(7) 0.0030(6) -0.0001(4) -0.0095(3)
I2B 0.0406(6) 0.0446(6) 0.0514(10) -0.0159(6) -0.0067(6) 0.0035(5)
P1A 0.0304(4) 0.0164(3) 0.0227(4) 0.0012(3) 0.0058(3) -0.0023(3)
P1B 0.0253(4) 0.0172(4) 0.0292(4) 0.0055(3) 0.0061(3) -0.0004(3)
O1A 0.0436(15) 0.0309(13) 0.0431(15) -0.0085(11) 0.0127(12) -0.0105(11)
O2A 0.080(2) 0.0298(14) 0.0440(16) -0.0134(12) 0.0318(16) -0.0135(14)
O3A 0.0346(14) 0.0380(14) 0.0434(15) -0.0070(12) -0.0081(12) 0.0057(11)
N1 0.0274(14) 0.0255(14) 0.0315(15) 0.0081(11) -0.0017(12) -0.0057(11)
C1A 0.043(2) 0.0212(16) 0.039(2) 0.0014(14) 0.0198(17) -0.0038(14)
C2A 0.050(2) 0.0273(17) 0.044(2) -0.0034(15) 0.0202(18) -0.0092(16)
C3A 0.067(3) 0.043(2) 0.075(3) -0.010(2) 0.038(3) -0.028(2)
C4A 0.092(4) 0.056(3) 0.091(4) -0.019(3) 0.066(4) -0.032(3)
C5A 0.095(4) 0.049(3) 0.070(3) -0.017(2) 0.060(3) -0.019(3)
C6A 0.070(3) 0.0237(17) 0.050(2) -0.0063(16) 0.033(2) -0.0112(18)
C7A 0.053(2) 0.0183(14) 0.0219(16) 0.0021(12) 0.0007(15) -0.0043(15)
C8A 0.073(3) 0.0198(16) 0.0294(19) -0.0027(14) 0.0129(19) -0.0113(17)
C9A 0.111(5) 0.031(2) 0.0231(19) -0.0046(15) 0.003(2) -0.018(2)
C10A 0.088(4) 0.034(2) 0.034(2) -0.0009(17) -0.019(2) -0.013(2)
C11A 0.065(3) 0.0318(19) 0.045(2) 0.0036(17) -0.023(2) -0.003(2)
C12A 0.053(2) 0.0239(17) 0.0287(18) 0.0015(14) -0.0094(16) -0.0011(16)
C13A 0.0394(19) 0.0220(15) 0.0180(15) 0.0011(12) 0.0027(13) 0.0018(14)
C14A 0.0399(19) 0.0298(17) 0.0230(16) -0.0007(13) -0.0046(14) 0.0036(15)
C15A 0.044(2) 0.037(2) 0.038(2) -0.0043(16) -0.0042(17) 0.0185(17)
C16A 0.071(3) 0.0281(18) 0.0279(18) -0.0064(14) -0.0015(18) 0.0160(19)
C17A 0.058(3) 0.0209(16) 0.0316(19) -0.0033(14) 0.0001(17) -0.0012(16)
C18A 0.046(2) 0.0232(16) 0.0222(16) 0.0009(12) 0.0065(14) -0.0032(14)
O1B 0.0294(12) 0.0213(11) 0.0261(12) 0.0013(10) 0.0021(11) -0.0031(10)
O2B 0.0294(13) 0.0249(11) 0.0289(12) 0.0034(10) -0.0022(12) -0.0066(11)
O3B 0.0302(11) 0.0220(11) 0.0299(11) 0.0027(10) 0.0022(10) -0.0015(10)
C1B 0.0293(12) 0.0197(11) 0.0286(12) -0.0015(10) 0.0061(11) -0.0036(10)
C2B 0.0300(11) 0.0213(11) 0.0292(12) -0.0006(10) 0.0061(11) -0.0023(10)
C3B 0.0304(13) 0.0224(12) 0.0327(13) -0.0019(11) 0.0089(12) -0.0025(12)
C4B 0.0322(15) 0.0237(13) 0.0346(14) -0.0023(12) 0.0094(13) -0.0036(13)
C5B 0.0326(14) 0.0221(12) 0.0314(13) -0.0015(12) 0.0081(12) -0.0033(12)
C6B 0.0305(12) 0.0212(10) 0.0290(11) 0.0002(10) 0.0049(10) -0.0035(11)
C7B 0.0285(12) 0.0262(12) 0.0309(13) 0.0047(12) -0.0014(12) -0.0038(12)
C8B 0.0287(11) 0.0267(11) 0.0313(11) 0.0045(10) -0.0036(10) -0.0050(10)
C9B 0.0301(13) 0.0307(12) 0.0351(13) 0.0064(12) -0.0065(12) -0.0035(12)
C10B 0.0299(13) 0.0314(13) 0.0370(14) 0.0060(13) -0.0063(12) -0.0018(13)
C11B 0.0289(12) 0.0282(12) 0.0348(12) 0.0043(11) -0.0019(11) -0.0017(11)
C12B 0.0291(11) 0.0249(11) 0.0315(11) 0.0038(10) 0.0001(10) -0.0024(10)
C13B 0.0308(14) 0.0201(12) 0.0252(12) 0.0030(11) 0.0023(12) -0.0030(12)
C14B 0.0310(11) 0.0205(9) 0.0274(10) 0.0022(9) 0.0030(9) -0.0031(9)
C15B 0.0323(13) 0.0184(12) 0.0265(12) 0.0009(11) 0.0034(11) -0.0030(11)
C16B 0.0331(15) 0.0198(13) 0.0271(14) 0.0018(13) 0.0023(13) -0.0041(13)
C17B 0.0310(13) 0.0203(11) 0.0267(12) 0.0028(11) 0.0018(11) -0.0039(11)
C18B 0.0300(13) 0.0206(11) 0.0257(12) 0.0032(10) 0.0024(11) -0.0042(11)
O1C 0.0283(13) 0.0230(11) 0.0276(12) 0.0008(10) 0.0029(11) -0.0052(11)
O2C 0.0283(11) 0.0257(11) 0.0310(11) 0.0028(10) 0.0017(10) -0.0019(10)
O3C 0.0282(12) 0.0207(10) 0.0262(11) 0.0035(9) 0.0021(10) -0.0039(10)
C1C 0.0294(12) 0.0206(11) 0.0294(12) 0.0006(10) 0.0062(11) -0.0031(10)
C2C 0.0292(12) 0.0214(10) 0.0299(11) -0.0016(10) 0.0060(11) -0.0043(11)
C3C 0.0293(14) 0.0221(12) 0.0327(13) -0.0024(11) 0.0091(12) -0.0046(12)
C4C 0.0305(14) 0.0231(13) 0.0348(14) -0.0017(12) 0.0093(13) -0.0033(13)
C5C 0.0299(13) 0.0224(12) 0.0330(13) -0.0006(12) 0.0068(12) -0.0024(12)
C6C 0.0290(11) 0.0207(10) 0.0293(12) 0.0009(10) 0.0046(11) -0.0028(10)
C7C 0.0267(13) 0.0247(13) 0.0297(13) 0.0046(12) -0.0023(12) -0.0050(12)
C8C 0.0268(13) 0.0256(11) 0.0289(12) 0.0038(10) -0.0017(11) -0.0053(11)
C9C 0.0293(13) 0.0293(13) 0.0325(13) 0.0053(12) -0.0058(12) -0.0048(12)
C10C 0.0303(14) 0.0321(13) 0.0357(14) 0.0054(13) -0.0071(13) -0.0023(13)
C11C 0.0294(12) 0.0306(12) 0.0354(13) 0.0043(12) -0.0053(11) -0.0012(12)
C12C 0.0281(11) 0.0266(11) 0.0317(11) 0.0038(10) -0.0013(10) -0.0031(10)
C13C 0.0292(13) 0.0205(12) 0.0269(12) 0.0018(11) 0.0030(12) -0.0038(12)
C14C 0.0303(11) 0.0222(11) 0.0295(10) 0.0022(10) 0.0024(10) -0.0026(10)
C15C 0.0316(12) 0.0206(11) 0.0280(11) 0.0013(10) 0.0036(11) -0.0029(11)
C16C 0.0323(13) 0.0201(13) 0.0269(12) 0.0017(12) 0.0034(12) -0.0035(12)
C17C 0.0317(12) 0.0202(11) 0.0272(11) 0.0025(10) 0.0025(11) -0.0044(10)
C18C 0.0302(12) 0.0202(10) 0.0264(11) 0.0034(9) 0.0024(10) -0.0033(10)

loop_
_atom_type_symbol
_atom_type_description
_atom_type_scat_dispersion_real
_atom_type_scat_dispersion_imag
_atom_type_scat_source
C C 0.0181 0.0091 'International Tables Vol C Tables 4.2.6.8 and 6.1.1.4'
H H 0.0000 0.0000 'International Tables Vol C Tables 4.2.6.8 and 6.1.1.4'
I I -0.3257 6.8362 'International Tables Vol C Tables 4.2.6.8 and 6.1.1.4'
N N 0.0311 0.0180 'International Tables Vol C Tables 4.2.6.8 and 6.1.1.4'
O O 0.0492 0.0322 'International Tables Vol C Tables 4.2.6.8 and 6.1.1.4'
P P 0.2955 0.4335 'International Tables Vol C Tables 4.2.6.8 and 6.1.1.4'

loop_
_geom_angle_atom_site_label_1
_geom_angle_atom_site_label_2
_geom_angle_atom_site_label_3
_geom_angle
_geom_angle_site_symmetry_1
_geom_angle_site_symmetry_3
N1 P1A C1A 117.81(17) . .
N1 P1A C7A 118.79(16) . .
N1 P1A C13A 116.60(16) . .
C7A P1A C1A 100.38(15) . .
C7A P1A C13A 100.08(13) . .
C13A P1A C1A 99.77(13) . .
N1 P1B C1B 120.6(2) . .
N1 P1B C7B 122.5(2) . .
N1 P1B C13B 119.92(19) . .
N1 P1B C1C 123.4(2) . .
N1 P1B C7C 111.60(19) . .
N1 P1B C13C 119.9(2) . .
C1B P1B C13B 93.4(2) . .
C7B P1B C1B 99.9(2) . .
C7B P1B C13B 93.8(2) . .
C1C P1B C7C 95.6(2) . .
C13C P1B C1C 102.2(2) . .
C13C P1B C7C 99.0(2) . .
C18A O1A C2A 118.2(3) . .
C8A O2A C6A 118.0(3) . .
C14A O3A C12A 118.2(3) . .
P1B N1 P1A 130.0(2) . .
C2A C1A P1A 119.6(2) . .
C6A C1A P1A 118.8(2) . .
C6A C1A C2A 120.6(3) . .
C1A C2A O1A 120.9(2) . .
C1A C2A C3A 120.1(3) . .
C3A C2A O1A 119.1(2) . .
C2A C3A C4A 117.2(3) . .
C5A C4A C3A 123.6(4) . .
C6A C5A C4A 117.6(3) . .
C1A C6A O2A 121.0(3) . .
C1A C6A C5A 119.8(3) . .
C5A C6A O2A 119.2(3) . .
C8A C7A P1A 119.1(2) . .
C12A C7A P1A 118.85(19) . .
C12A C7A C8A 121.7(3) . .
C7A C8A O2A 121.1(3) . .
C9A C8A O2A 119.8(3) . .
C9A C8A C7A 119.1(3) . .
C8A C9A C10A 118.0(3) . .
C11A C10A C9A 123.4(4) . .
C10A C11A C12A 117.7(3) . .
C7A C12A O3A 120.4(2) . .
C7A C12A C11A 119.3(3) . .
C11A C12A O3A 120.3(3) . .
C14A C13A P1A 117.86(18) . .
C18A C13A P1A 119.28(19) . .
C18A C13A C14A 122.0(3) . .
C13A C14A O3A 121.5(2) . .
C13A C14A C15A 119.0(3) . .
C15A C14A O3A 119.5(2) . .
C16A C15A C14A 117.5(3) . .
C17A C16A C15A 123.9(3) . .
C18A C17A C16A 117.5(3) . .
O1A C18A C13A 121.5(2) . .
O1A C18A C17A 119.4(2) . .
C17A C18A C13A 119.0(3) . .
C18B O1B C2B 121.1(4) . .
C8B O2B C6B 120.6(4) . .
C14B O3B C12B 121.3(4) . .
C2B C1B P1B 123.7(2) . .
C2B C1B C6B 120.0 . .
C6B C1B P1B 116.3(2) . .
C1B C2B O1B 119.1(3) . .
C1B C2B C3B 120.0 . .
C3B C2B O1B 119.8(3) . .
C4B C3B C2B 120.0 . .
C3B C4B C5B 120.0 . .
C6B C5B C4B 120.0 . .
C1B C6B O2B 119.0(3) . .
C5B C6B O2B 119.8(3) . .
C5B C6B C1B 120.0 . .
C8B C7B P1B 117.4(2) . .
C8B C7B C12B 120.0 . .
C12B C7B P1B 122.6(2) . .
C7B C8B O2B 119.3(3) . .
C9B C8B O2B 119.8(3) . .
C9B C8B C7B 120.0 . .
C8B C9B C10B 120.0 . .
C11B C10B C9B 120.0 . .
C12B C11B C10B 120.0 . .
C7B C12B O3B 119.8(3) . .
C11B C12B O3B 119.2(3) . .
C11B C12B C7B 120.0 . .
C14B C13B P1B 119.9(2) . .
C14B C13B C18B 120.0 . .
C18B C13B P1B 119.9(2) . .
C13B C14B O3B 118.1(3) . .
C15B C14B O3B 120.9(3) . .
C15B C14B C13B 120.0 . .
C14B C15B C16B 120.0 . .
C15B C16B C17B 120.0 . .
C16B C17B C18B 120.0 . .
O1B C18B C13B 120.3(3) . .
O1B C18B C17B 119.3(3) . .
C17B C18B C13B 120.0 . .
C8C O1C C2C 120.5(4) . .
C14C O2C C12C 119.6(4) . .
C18C O3C C6C 120.9(4) . .
C2C C1C P1B 124.3(2) . .
C2C C1C C6C 120.0 . .
C6C C1C P1B 115.7(2) . .
C1C C2C O1C 118.7(3) . .
C1C C2C C3C 120.0 . .
C3C C2C O1C 120.5(3) . .
C2C C3C C4C 120.0 . .
C5C C4C C3C 120.0 . .
C6C C5C C4C 120.0 . .
C1C C6C O3C 120.5(3) . .
C5C C6C O3C 118.0(3) . .
C5C C6C C1C 120.0 . .
C8C C7C P1B 122.3(2) . .
C8C C7C C12C 120.0 . .
C12C C7C P1B 117.4(2) . .
C7C C8C O1C 119.5(3) . .
C9C C8C O1C 119.2(3) . .
C9C C8C C7C 120.0 . .
C8C C9C C10C 120.0 . .
C9C C10C C11C 120.0 . .
C12C C11C C10C 120.0 . .
C7C C12C O2C 120.0(3) . .
C11C C12C O2C 119.5(3) . .
C11C C12C C7C 120.0 . .
C14C C13C P1B 121.0(3) . .
C14C C13C C18C 120.0 . .
C18C C13C P1B 118.7(3) . .
C13C C14C O2C 119.4(3) . .
C13C C14C C15C 120.0 . .
C15C C14C O2C 119.8(3) . .
C16C C15C C14C 120.0 . .
C15C C16C C17C 120.0 . .
C18C C17C C16C 120.0 . .
O3C C18C C13C 120.3(4) . .
O3C C18C C17C 118.8(3) . .
C17C C18C C13C 120.0 . .

loop_
_geom_bond_atom_site_label_1
_geom_bond_atom_site_label_2
_geom_bond_distance
_geom_bond_site_symmetry_2
P1A N1 1.584(3) .
P1A C1A 1.736(3) .
P1A C7A 1.731(3) .
P1A C13A 1.736(3) .
P1B N1 1.580(3) .
P1B C1B 1.724(3) .
P1B C7B 1.690(3) .
P1B C13B 1.837(3) .
P1B C1C 1.723(3) .
P1B C7C 1.784(3) .
P1B C13C 1.620(3) .
O1A C2A 1.399(3) .
O1A C18A 1.386(3) .
O2A C6A 1.415(4) .
O2A C8A 1.391(4) .
O3A C12A 1.396(3) .
O3A C14A 1.394(3) .
C1A C2A 1.3897(10) .
C1A C6A 1.3893(10) .
C2A C3A 1.3898(10) .
C3A C4A 1.3900(10) .
C4A C5A 1.3899(10) .
C5A C6A 1.3892(10) .
C7A C8A 1.3896(10) .
C7A C12A 1.3893(10) .
C8A C9A 1.3893(10) .
C9A C10A 1.3896(10) .
C10A C11A 1.3896(10) .
C11A C12A 1.3897(10) .
C13A C14A 1.3900(10) .
C13A C18A 1.3898(10) .
C14A C15A 1.3902(10) .
C15A C16A 1.3901(10) .
C16A C17A 1.3900(10) .
C17A C18A 1.3895(10) .
O1B C2B 1.399(3) .
O1B C18B 1.386(3) .
O2B C6B 1.416(4) .
O2B C8B 1.392(4) .
O3B C12B 1.396(3) .
O3B C14B 1.394(3) .
C1B C2B 1.3900 .
C1B C6B 1.3900 .
C2B C3B 1.3900 .
C3B C4B 1.3900 .
C4B C5B 1.3900 .
C5B C6B 1.3900 .
C7B C8B 1.3900 .
C7B C12B 1.3900 .
C8B C9B 1.3900 .
C9B C10B 1.3900 .
C10B C11B 1.3900 .
C11B C12B 1.3900 .
C13B C14B 1.3900 .
C13B C18B 1.3900 .
C14B C15B 1.3900 .
C15B C16B 1.3900 .
C16B C17B 1.3900 .
C17B C18B 1.3900 .
O1C C2C 1.414(6) .
O1C C8C 1.401(6) .
O2C C12C 1.403(6) .
O2C C14C 1.392(6) .
O3C C6C 1.448(6) .
O3C C18C 1.390(6) .
C1C C2C 1.3900 .
C1C C6C 1.3900 .
C2C C3C 1.3900 .
C3C C4C 1.3900 .
C4C C5C 1.3900 .
C5C C6C 1.3900 .
C7C C8C 1.3900 .
C7C C12C 1.3900 .
C8C C9C 1.3900 .
C9C C10C 1.3900 .
C10C C11C 1.3900 .
C11C C12C 1.3900 .
C13C C14C 1.3900 .
C13C C18C 1.3900 .
C14C C15C 1.3900 .
C15C C16C 1.3900 .
C16C C17C 1.3900 .
C17C C18C 1.3900 .

_cod_database_fobs_code 4517400
